data_7013023
loop_
_publ_author_name
'Fei, Zhaofu'
'Scopelliti, Rosario'
'Dyson, Paul J.'

_publ_section_title
;
 Influence of the functional group on the synthesis of aminophosphines,
 diphosphinoamines and iminobiphosphines
;
_journal_issue 13
_journal_name_full 'Dalton Transactions'
_journal_page_first 2772
_journal_paper_doi 10.1039/b303645f
_journal_year 2003
_chemical_formula_sum 'C31 H24 N2 P2'
_chemical_formula_weight 486.46
_chemical_name_systematic
; 
? 
;
_space_group_IT_number 14
_symmetry_cell_setting monoclinic
_symmetry_space_group_name_Hall '-P 2ybc'
_symmetry_space_group_name_H-M 'P 1 21/c 1'
_atom_sites_solution_hydrogens geom
_atom_sites_solution_primary direct
_atom_sites_solution_secondary difmap
_audit_creation_method SHELXL-97
_cell_angle_alpha 90.00
_cell_angle_beta 91.048(19)
_cell_angle_gamma 90.00
_cell_formula_units_Z 4
_cell_length_a 11.397(4)
_cell_length_b 11.702(4)
_cell_length_c 18.829(3)
_cell_measurement_reflns_used 2462
_cell_measurement_temperature 140(2)
_cell_measurement_theta_max 21.13005
_cell_measurement_theta_min 1.78825
_cell_volume 2510.8(13)
_computing_cell_refinement 'Oxford Diffraction CrysAlis RED'
_computing_data_collection 'marresearch, mar345'
_computing_data_reduction 'Oxford Diffraction CrysAlis RED'
_computing_molecular_graphics 'Bruker SHELXTL'
_computing_publication_material 'Bruker SHELXTL'
_computing_structure_refinement 'SHELXL-97 (Sheldrick, 1997)'
_computing_structure_solution 'SHELXS-97 (Sheldrick, 1990)'
_diffrn_ambient_temperature 140(2)
_diffrn_measured_fraction_theta_full 0.973
_diffrn_measured_fraction_theta_max 0.973
_diffrn_measurement_device_type 'marresearch mar345 IPDS'
_diffrn_measurement_method '60 images with deltaphi = 3 deg. and exp. time = 180 sec.'
_diffrn_radiation_monochromator graphite
_diffrn_radiation_source 'fine-focus sealed tube'
_diffrn_radiation_type MoK\a
_diffrn_radiation_wavelength 0.71070
_diffrn_reflns_av_R_equivalents 0.0668
_diffrn_reflns_av_sigmaI/netI 0.0498
_diffrn_reflns_limit_h_max 13
_diffrn_reflns_limit_h_min -13
_diffrn_reflns_limit_k_max 13
_diffrn_reflns_limit_k_min -13
_diffrn_reflns_limit_l_max 22
_diffrn_reflns_limit_l_min -22
_diffrn_reflns_number 13933
_diffrn_reflns_theta_full 25.02
_diffrn_reflns_theta_max 25.02
_diffrn_reflns_theta_min 3.48
_exptl_absorpt_coefficient_mu 0.196
_exptl_absorpt_correction_T_max 0.7060
_exptl_absorpt_correction_T_min 0.2490
_exptl_absorpt_correction_type refdelf
_exptl_absorpt_process_details
; 
(See: Walker, N. & Stuart, D. (1983) Acta Cryst. A39, 158-166) 
;
_exptl_crystal_colour colourless
_exptl_crystal_density_diffrn 1.287
_exptl_crystal_density_method 'not measured'
_exptl_crystal_description prismatic
_exptl_crystal_F_000 1016
_exptl_crystal_size_max 0.21
_exptl_crystal_size_mid 0.13
_exptl_crystal_size_min 0.11
_refine_diff_density_max 0.501
_refine_diff_density_min -0.434
_refine_diff_density_rms 0.083
_refine_ls_extinction_coef 0.001(2)
_refine_ls_extinction_expression Fc^*^=kFc[1+0.001xFc^2^\l^3^/sin(2\q)]^-1/4^
_refine_ls_extinction_method SHELXL
_refine_ls_goodness_of_fit_ref 1.165
_refine_ls_hydrogen_treatment mixed
_refine_ls_matrix_type full
_refine_ls_number_parameters 317
_refine_ls_number_reflns 4318
_refine_ls_number_restraints 0
_refine_ls_restrained_S_all 1.165
_refine_ls_R_factor_all 0.0842
_refine_ls_R_factor_gt 0.0708
_refine_ls_shift/su_max 0.000
_refine_ls_shift/su_mean 0.000
_refine_ls_structure_factor_coef Fsqd
_refine_ls_weighting_details 'calc w=1/[\s^2^(Fo^2^)+(0.1301P)^2^+0.7289P] where P=(Fo^2^+2Fc^2^)/3'
_refine_ls_weighting_scheme calc
_refine_ls_wR_factor_gt 0.2009
_refine_ls_wR_factor_ref 0.2181
_reflns_number_gt 3263
_reflns_number_total 4318
_reflns_threshold_expression >2sigma(I)
_cod_data_source_file b303645f.txt
_cod_data_source_block 3b
_cod_depositor_comments
;
The following automatic conversions were performed:
'_symmetry_cell_setting' value 'Monoclinic' changed to 'monoclinic'
according to '/home/saulius/struct/CIF-dictionaries/cif_core.dic'
dictionary named 'cif_core.dic' version 2.4.1 from 2010-06-29.

Automatic conversion script
Id: cif_fix_enum 1527 2010-12-29 10:47:43Z saulius 
;
_cod_original_cell_volume 2510.7(12)
_cod_original_sg_symbol_H-M P2(1)/c
_cod_database_code 7013023

loop_
_symmetry_equiv_pos_as_xyz
'x, y, z'
'-x, y+1/2, -z+1/2'
'-x, -y, -z'
'x, -y-1/2, z-1/2'

loop_
_atom_site_label
_atom_site_type_symbol
_atom_site_fract_x
_atom_site_fract_y
_atom_site_fract_z
_atom_site_U_iso_or_equiv
_atom_site_adp_type
_atom_site_occupancy
_atom_site_symmetry_multiplicity
_atom_site_calc_flag
_atom_site_refinement_flags
_atom_site_disorder_assembly
_atom_site_disorder_group
P1 P 0.28559(7) 0.31564(7) 0.05059(4) 0.0439(3) Uani 1 1 d . . .
P2 P 0.23950(8) 0.17084(7) 0.17227(4) 0.0449(3) Uani 1 1 d . . .
N1 N 0.2600(2) 0.1790(2) 0.08200(13) 0.0428(6) Uani 1 1 d . . .
N2 N 0.2366(3) -0.2907(3) -0.13117(16) 0.0605(8) Uani 1 1 d . . .
C1 C 0.2556(3) 0.0805(3) 0.03666(16) 0.0422(7) Uani 1 1 d . . .
C2 C 0.3521(3) 0.0072(3) 0.03252(17) 0.0452(7) Uani 1 1 d . . .
H2 H 0.4215 0.0232 0.0595 0.054 Uiso 1 1 calc R . .
C3 C 0.3473(3) -0.0882(3) -0.01042(17) 0.0458(7) Uani 1 1 d . . .
H3 H 0.4133 -0.1375 -0.0131 0.055 Uiso 1 1 calc R . .
C4 C 0.2461(3) -0.1121(3) -0.04978(15) 0.0433(7) Uani 1 1 d . . .
C5 C 0.1493(3) -0.0401(3) -0.04585(16) 0.0459(7) Uani 1 1 d . . .
H5 H 0.0800 -0.0566 -0.0727 0.055 Uiso 1 1 calc R . .
C6 C 0.1542(3) 0.0550(3) -0.00302(16) 0.0450(7) Uani 1 1 d . . .
H6 H 0.0878 0.1039 -0.0004 0.054 Uiso 1 1 calc R . .
C7 C 0.2407(3) -0.2115(3) -0.09499(18) 0.0487(8) Uani 1 1 d . . .
C8 C 0.1606(3) 0.3449(3) -0.00935(16) 0.0465(7) Uani 1 1 d . . .
C9 C 0.0478(3) 0.3215(3) 0.01318(18) 0.0491(8) Uani 1 1 d . . .
H9 H 0.0371 0.2809 0.0563 0.059 Uiso 1 1 calc R . .
C10 C -0.0495(3) 0.3567(3) -0.02648(19) 0.0534(8) Uani 1 1 d . . .
H10 H -0.1261 0.3388 -0.0109 0.064 Uiso 1 1 calc R . .
C11 C -0.0351(3) 0.4179(3) -0.08867(18) 0.0516(8) Uani 1 1 d . . .
H11 H -0.1017 0.4417 -0.1158 0.062 Uiso 1 1 calc R . .
C12 C 0.0762(3) 0.4441(3) -0.11107(17) 0.0515(8) Uani 1 1 d . . .
H12 H 0.0863 0.4872 -0.1533 0.062 Uiso 1 1 calc R . .
C13 C 0.1733(3) 0.4074(3) -0.07192(17) 0.0479(7) Uani 1 1 d . . .
H13 H 0.2498 0.4250 -0.0879 0.058 Uiso 1 1 calc R . .
C14 C 0.4050(3) 0.2993(3) -0.01265(17) 0.0455(7) Uani 1 1 d . . .
C15 C 0.5077(3) 0.3601(3) 0.00337(19) 0.0501(8) Uani 1 1 d . . .
H15 H 0.5142 0.4014 0.0467 0.060 Uiso 1 1 calc R . .
C16 C 0.6007(3) 0.3606(3) -0.0437(2) 0.0590(9) Uani 1 1 d . . .
H16 H 0.6698 0.4029 -0.0325 0.071 Uiso 1 1 calc R . .
C17 C 0.5925(3) 0.2999(3) -0.1064(2) 0.0614(10) Uani 1 1 d . . .
H17 H 0.6560 0.2999 -0.1384 0.074 Uiso 1 1 calc R . .
C18 C 0.4913(3) 0.2388(3) -0.12259(19) 0.0597(9) Uani 1 1 d . . .
H18 H 0.4858 0.1970 -0.1658 0.072 Uiso 1 1 calc R . .
C19 C 0.3982(3) 0.2382(3) -0.07641(17) 0.0517(8) Uani 1 1 d . . .
H19 H 0.3293 0.1959 -0.0881 0.062 Uiso 1 1 calc R . .
C20 C 0.3635(3) 0.0851(3) 0.20582(16) 0.0467(7) Uani 1 1 d . . .
C21 C 0.4772(3) 0.1170(3) 0.18659(17) 0.0508(8) Uani 1 1 d . . .
H21 H 0.4873 0.1754 0.1522 0.061 Uiso 1 1 calc R . .
C22 C 0.5746(3) 0.0649(4) 0.21674(19) 0.0588(9) Uani 1 1 d . . .
H22 H 0.6508 0.0872 0.2025 0.071 Uiso 1 1 calc R . .
C23 C 0.5623(3) -0.0201(3) 0.26772(18) 0.0575(9) Uani 1 1 d . . .
H23 H 0.6292 -0.0562 0.2884 0.069 Uiso 1 1 calc R . .
C24 C 0.4504(3) -0.0507(3) 0.28760(17) 0.0539(8) Uani 1 1 d . . .
H24 H 0.4409 -0.1084 0.3225 0.065 Uiso 1 1 calc R . .
C25 C 0.3524(3) 0.0010(3) 0.25780(16) 0.0479(8) Uani 1 1 d . . .
H25 H 0.2765 -0.0209 0.2729 0.057 Uiso 1 1 calc R . .
C26 C 0.1163(3) 0.0715(3) 0.18058(16) 0.0467(7) Uani 1 1 d . . .
C27 C 0.1177(3) -0.0451(3) 0.16327(17) 0.0514(8) Uani 1 1 d . . .
H27 H 0.1857 -0.0773 0.1427 0.062 Uiso 1 1 calc R . .
C28 C 0.0207(3) -0.1145(3) 0.1759(2) 0.0599(9) Uani 1 1 d . . .
H28 H 0.0223 -0.1932 0.1634 0.072 Uiso 1 1 calc R . .
C29 C -0.0780(3) -0.0681(4) 0.20672(19) 0.0621(10) Uani 1 1 d . . .
H29 H -0.1435 -0.1154 0.2164 0.075 Uiso 1 1 calc R . .
C30 C -0.0813(3) 0.0461(4) 0.22327(17) 0.0588(9) Uani 1 1 d . . .
H30 H -0.1496 0.0778 0.2438 0.071 Uiso 1 1 calc R . .
C31 C 0.0149(3) 0.1159(3) 0.21016(16) 0.0510(8) Uani 1 1 d . . .
H31 H 0.0113 0.1948 0.2216 0.061 Uiso 1 1 calc R . .

loop_
_atom_site_aniso_label
_atom_site_aniso_U_11
_atom_site_aniso_U_22
_atom_site_aniso_U_33
_atom_site_aniso_U_23
_atom_site_aniso_U_13
_atom_site_aniso_U_12
P1 0.0475(5) 0.0410(5) 0.0434(5) 0.0004(3) 0.0011(4) 0.0013(3)
P2 0.0483(5) 0.0454(5) 0.0409(5) -0.0007(3) -0.0004(4) 0.0014(3)
N1 0.0480(15) 0.0369(14) 0.0433(14) -0.0026(10) -0.0025(11) 0.0022(11)
N2 0.065(2) 0.0554(19) 0.0613(18) -0.0099(14) 0.0067(15) -0.0032(15)
C1 0.0407(16) 0.0428(17) 0.0431(15) 0.0021(12) 0.0035(12) 0.0007(13)
C2 0.0398(16) 0.0464(17) 0.0492(16) 0.0037(13) -0.0021(13) 0.0003(13)
C3 0.0468(17) 0.0410(17) 0.0498(17) 0.0028(12) 0.0043(13) -0.0003(13)
C4 0.0440(16) 0.0445(17) 0.0413(15) -0.0013(12) 0.0014(12) -0.0016(13)
C5 0.0434(17) 0.0505(19) 0.0439(16) -0.0003(13) -0.0002(13) -0.0005(13)
C6 0.0411(16) 0.0475(18) 0.0466(16) 0.0005(13) 0.0021(13) 0.0035(13)
C7 0.0474(18) 0.0491(19) 0.0500(17) -0.0014(14) 0.0074(14) -0.0028(14)
C8 0.0507(19) 0.0431(17) 0.0456(16) -0.0017(13) 0.0036(14) 0.0028(14)
C9 0.055(2) 0.0441(18) 0.0484(17) 0.0051(13) 0.0060(14) 0.0073(14)
C10 0.051(2) 0.0500(19) 0.0592(19) -0.0012(15) 0.0043(15) 0.0054(15)
C11 0.053(2) 0.0491(19) 0.0526(18) -0.0008(14) -0.0061(15) 0.0055(15)
C12 0.058(2) 0.055(2) 0.0422(16) 0.0058(13) 0.0011(14) 0.0050(15)
C13 0.0483(18) 0.0450(18) 0.0506(17) 0.0007(13) 0.0034(14) 0.0025(14)
C14 0.0497(18) 0.0398(17) 0.0470(16) 0.0018(12) -0.0017(13) 0.0027(13)
C15 0.0501(18) 0.0425(18) 0.0575(18) 0.0069(14) -0.0030(14) 0.0043(14)
C16 0.049(2) 0.050(2) 0.078(2) 0.0143(17) 0.0071(17) 0.0025(15)
C17 0.056(2) 0.060(2) 0.069(2) 0.0145(17) 0.0137(18) 0.0059(17)
C18 0.069(2) 0.060(2) 0.0512(18) 0.0053(15) 0.0131(16) 0.0166(18)
C19 0.056(2) 0.0475(19) 0.0516(17) 0.0026(14) 0.0014(15) 0.0017(15)
C20 0.0476(18) 0.0499(19) 0.0425(16) -0.0007(13) -0.0013(13) -0.0035(14)
C21 0.055(2) 0.055(2) 0.0422(16) 0.0062(14) -0.0036(14) -0.0075(15)
C22 0.050(2) 0.072(2) 0.0538(19) 0.0067(17) -0.0062(15) -0.0088(17)
C23 0.054(2) 0.068(2) 0.0502(18) 0.0028(16) -0.0077(15) 0.0059(17)
C24 0.059(2) 0.056(2) 0.0461(17) 0.0071(14) -0.0004(15) -0.0003(16)
C25 0.0486(18) 0.0534(19) 0.0418(15) 0.0029(13) 0.0022(13) -0.0005(14)
C26 0.0498(18) 0.0504(19) 0.0398(15) 0.0041(13) -0.0031(13) 0.0021(14)
C27 0.055(2) 0.0520(19) 0.0468(17) 0.0083(14) 0.0020(14) 0.0008(15)
C28 0.061(2) 0.057(2) 0.060(2) 0.0115(16) -0.0048(17) -0.0113(17)
C29 0.053(2) 0.080(3) 0.054(2) 0.0129(17) -0.0059(16) -0.0138(19)
C30 0.0420(19) 0.089(3) 0.0448(17) 0.0010(17) -0.0027(14) -0.0003(17)
C31 0.0488(19) 0.063(2) 0.0406(16) -0.0012(14) -0.0037(13) 0.0053(15)

loop_
_atom_type_symbol
_atom_type_description
_atom_type_scat_dispersion_real
_atom_type_scat_dispersion_imag
_atom_type_scat_source
C C 0.0033 0.0016 'International Tables Vol C Tables 4.2.6.8 and 6.1.1.4'
H H 0.0000 0.0000 'International Tables Vol C Tables 4.2.6.8 and 6.1.1.4'
N N 0.0061 0.0033 'International Tables Vol C Tables 4.2.6.8 and 6.1.1.4'
P P 0.1023 0.0942 'International Tables Vol C Tables 4.2.6.8 and 6.1.1.4'

loop_
_geom_angle_atom_site_label_1
_geom_angle_atom_site_label_2
_geom_angle_atom_site_label_3
_geom_angle
_geom_angle_site_symmetry_1
_geom_angle_site_symmetry_3
_geom_angle_publ_flag
N1 P1 C8 104.42(14) . . ?
N1 P1 C14 104.90(14) . . ?
C8 P1 C14 101.36(14) . . ?
N1 P2 C26 103.72(14) . . ?
N1 P2 C20 104.62(13) . . ?
C26 P2 C20 102.14(15) . . ?
C1 N1 P2 122.6(2) . . ?
C1 N1 P1 122.9(2) . . ?
P2 N1 P1 114.49(14) . . ?
C6 C1 C2 118.9(3) . . ?
C6 C1 N1 120.6(3) . . ?
C2 C1 N1 120.5(3) . . ?
C3 C2 C1 120.4(3) . . ?
C3 C2 H2 119.8 . . ?
C1 C2 H2 119.8 . . ?
C2 C3 C4 120.0(3) . . ?
C2 C3 H3 120.0 . . ?
C4 C3 H3 120.0 . . ?
C3 C4 C5 120.1(3) . . ?
C3 C4 C7 120.2(3) . . ?
C5 C4 C7 119.7(3) . . ?
C6 C5 C4 119.9(3) . . ?
C6 C5 H5 120.1 . . ?
C4 C5 H5 120.1 . . ?
C5 C6 C1 120.7(3) . . ?
C5 C6 H6 119.7 . . ?
C1 C6 H6 119.7 . . ?
N2 C7 C4 179.9(5) . . ?
C9 C8 C13 118.2(3) . . ?
C9 C8 P1 119.2(2) . . ?
C13 C8 P1 121.7(3) . . ?
C10 C9 C8 120.8(3) . . ?
C10 C9 H9 119.6 . . ?
C8 C9 H9 119.6 . . ?
C11 C10 C9 120.2(3) . . ?
C11 C10 H10 119.9 . . ?
C9 C10 H10 119.9 . . ?
C12 C11 C10 119.8(3) . . ?
C12 C11 H11 120.1 . . ?
C10 C11 H11 120.1 . . ?
C11 C12 C13 119.9(3) . . ?
C11 C12 H12 120.1 . . ?
C13 C12 H12 120.1 . . ?
C12 C13 C8 121.1(3) . . ?
C12 C13 H13 119.5 . . ?
C8 C13 H13 119.5 . . ?
C15 C14 C19 118.6(3) . . ?
C15 C14 P1 115.8(2) . . ?
C19 C14 P1 125.5(3) . . ?
C16 C15 C14 120.6(3) . . ?
C16 C15 H15 119.7 . . ?
C14 C15 H15 119.7 . . ?
C17 C16 C15 120.1(4) . . ?
C17 C16 H16 119.9 . . ?
C15 C16 H16 119.9 . . ?
C16 C17 C18 119.8(3) . . ?
C16 C17 H17 120.1 . . ?
C18 C17 H17 120.1 . . ?
C19 C18 C17 120.6(4) . . ?
C19 C18 H18 119.7 . . ?
C17 C18 H18 119.7 . . ?
C18 C19 C14 120.4(3) . . ?
C18 C19 H19 119.8 . . ?
C14 C19 H19 119.8 . . ?
C25 C20 C21 117.7(3) . . ?
C25 C20 P2 123.2(2) . . ?
C21 C20 P2 118.4(2) . . ?
C22 C21 C20 121.1(3) . . ?
C22 C21 H21 119.4 . . ?
C20 C21 H21 119.4 . . ?
C21 C22 C23 120.6(3) . . ?
C21 C22 H22 119.7 . . ?
C23 C22 H22 119.7 . . ?
C24 C23 C22 118.5(3) . . ?
C24 C23 H23 120.7 . . ?
C22 C23 H23 120.7 . . ?
C25 C24 C23 121.3(3) . . ?
C25 C24 H24 119.3 . . ?
C23 C24 H24 119.3 . . ?
C24 C25 C20 120.7(3) . . ?
C24 C25 H25 119.6 . . ?
C20 C25 H25 119.6 . . ?
C31 C26 C27 117.9(3) . . ?
C31 C26 P2 116.2(3) . . ?
C27 C26 P2 125.8(3) . . ?
C28 C27 C26 120.9(3) . . ?
C28 C27 H27 119.5 . . ?
C26 C27 H27 119.5 . . ?
C29 C28 C27 119.6(4) . . ?
C29 C28 H28 120.2 . . ?
C27 C28 H28 120.2 . . ?
C30 C29 C28 120.1(3) . . ?
C30 C29 H29 119.9 . . ?
C28 C29 H29 119.9 . . ?
C29 C30 C31 120.4(4) . . ?
C29 C30 H30 119.8 . . ?
C31 C30 H30 119.8 . . ?
C26 C31 C30 121.0(4) . . ?
C26 C31 H31 119.5 . . ?
C30 C31 H31 119.5 . . ?

loop_
_geom_bond_atom_site_label_1
_geom_bond_atom_site_label_2
_geom_bond_distance
_geom_bond_site_symmetry_2
_geom_bond_publ_flag
P1 N1 1.732(3) . ?
P1 C8 1.834(4) . ?
P1 C14 1.834(3) . ?
P2 N1 1.723(3) . ?
P2 C26 1.832(3) . ?
P2 C20 1.835(3) . ?
N1 C1 1.434(4) . ?
N2 C7 1.151(5) . ?
C1 C6 1.397(5) . ?
C1 C2 1.399(4) . ?
C2 C3 1.379(5) . ?
C2 H2 0.9500 . ?
C3 C4 1.389(5) . ?
C3 H3 0.9500 . ?
C4 C5 1.391(5) . ?
C4 C7 1.441(5) . ?
C5 C6 1.375(4) . ?
C5 H5 0.9500 . ?
C6 H6 0.9500 . ?
C8 C9 1.388(5) . ?
C8 C13 1.396(5) . ?
C9 C10 1.388(5) . ?
C9 H9 0.9500 . ?
C10 C11 1.385(5) . ?
C10 H10 0.9500 . ?
C11 C12 1.378(5) . ?
C11 H11 0.9500 . ?
C12 C13 1.387(5) . ?
C12 H12 0.9500 . ?
C13 H13 0.9500 . ?
C14 C15 1.399(5) . ?
C14 C19 1.399(5) . ?
C15 C16 1.393(5) . ?
C15 H15 0.9500 . ?
C16 C17 1.380(6) . ?
C16 H16 0.9500 . ?
C17 C18 1.386(6) . ?
C17 H17 0.9500 . ?
C18 C19 1.385(5) . ?
C18 H18 0.9500 . ?
C19 H19 0.9500 . ?
C20 C25 1.395(4) . ?
C20 C21 1.402(5) . ?
C21 C22 1.380(5) . ?
C21 H21 0.9500 . ?
C22 C23 1.391(5) . ?
C22 H22 0.9500 . ?
C23 C24 1.382(5) . ?
C23 H23 0.9500 . ?
C24 C25 1.381(5) . ?
C24 H24 0.9500 . ?
C25 H25 0.9500 . ?
C26 C31 1.392(5) . ?
C26 C27 1.404(5) . ?
C27 C28 1.395(5) . ?
C27 H27 0.9500 . ?
C28 C29 1.387(6) . ?
C28 H28 0.9500 . ?
C29 C30 1.373(6) . ?
C29 H29 0.9500 . ?
C30 C31 1.392(5) . ?
C30 H30 0.9500 . ?
C31 H31 0.9500 . ?

loop_
_geom_torsion_atom_site_label_1
_geom_torsion_atom_site_label_2
_geom_torsion_atom_site_label_3
_geom_torsion_atom_site_label_4
_geom_torsion
_geom_torsion_site_symmetry_1
_geom_torsion_site_symmetry_2
_geom_torsion_site_symmetry_3
_geom_torsion_site_symmetry_4
_geom_torsion_publ_flag
C26 P2 N1 C1 -42.3(3) . . . . ?
C20 P2 N1 C1 64.4(3) . . . . ?
C26 P2 N1 P1 137.42(17) . . . . ?
C20 P2 N1 P1 -115.87(17) . . . . ?
C8 P1 N1 C1 63.0(3) . . . . ?
C14 P1 N1 C1 -43.2(3) . . . . ?
C8 P1 N1 P2 -116.74(17) . . . . ?
C14 P1 N1 P2 137.06(17) . . . . ?
P2 N1 C1 C6 99.1(3) . . . . ?
P1 N1 C1 C6 -80.6(3) . . . . ?
P2 N1 C1 C2 -79.6(3) . . . . ?
P1 N1 C1 C2 100.7(3) . . . . ?
C6 C1 C2 C3 0.5(5) . . . . ?
N1 C1 C2 C3 179.2(3) . . . . ?
C1 C2 C3 C4 -0.2(5) . . . . ?
C2 C3 C4 C5 -0.1(5) . . . . ?
C2 C3 C4 C7 179.7(3) . . . . ?
C3 C4 C5 C6 0.1(5) . . . . ?
C7 C4 C5 C6 -179.7(3) . . . . ?
C4 C5 C6 C1 0.2(5) . . . . ?
C2 C1 C6 C5 -0.5(5) . . . . ?
N1 C1 C6 C5 -179.2(3) . . . . ?
C3 C4 C7 N2 -78(100) . . . . ?
C5 C4 C7 N2 102(100) . . . . ?
N1 P1 C8 C9 47.5(3) . . . . ?
C14 P1 C8 C9 156.3(3) . . . . ?
N1 P1 C8 C13 -143.4(3) . . . . ?
C14 P1 C8 C13 -34.6(3) . . . . ?
C13 C8 C9 C10 1.6(5) . . . . ?
P1 C8 C9 C10 171.2(3) . . . . ?
C8 C9 C10 C11 -1.2(5) . . . . ?
C9 C10 C11 C12 -0.2(5) . . . . ?
C10 C11 C12 C13 1.1(5) . . . . ?
C11 C12 C13 C8 -0.7(5) . . . . ?
C9 C8 C13 C12 -0.7(5) . . . . ?
P1 C8 C13 C12 -169.9(3) . . . . ?
N1 P1 C14 C15 -119.6(3) . . . . ?
C8 P1 C14 C15 132.0(3) . . . . ?
N1 P1 C14 C19 64.7(3) . . . . ?
C8 P1 C14 C19 -43.7(3) . . . . ?
C19 C14 C15 C16 0.7(5) . . . . ?
P1 C14 C15 C16 -175.2(3) . . . . ?
C14 C15 C16 C17 -0.7(5) . . . . ?
C15 C16 C17 C18 0.3(6) . . . . ?
C16 C17 C18 C19 0.0(6) . . . . ?
C17 C18 C19 C14 0.0(5) . . . . ?
C15 C14 C19 C18 -0.4(5) . . . . ?
P1 C14 C19 C18 175.1(3) . . . . ?
N1 P2 C20 C25 -138.7(3) . . . . ?
C26 P2 C20 C25 -30.9(3) . . . . ?
N1 P2 C20 C21 51.4(3) . . . . ?
C26 P2 C20 C21 159.2(3) . . . . ?
C25 C20 C21 C22 1.6(5) . . . . ?
P2 C20 C21 C22 172.1(3) . . . . ?
C20 C21 C22 C23 -0.7(6) . . . . ?
C21 C22 C23 C24 -0.2(6) . . . . ?
C22 C23 C24 C25 0.2(6) . . . . ?
C23 C24 C25 C20 0.8(5) . . . . ?
C21 C20 C25 C24 -1.7(5) . . . . ?
P2 C20 C25 C24 -171.7(3) . . . . ?
N1 P2 C26 C31 -117.2(2) . . . . ?
C20 P2 C26 C31 134.3(2) . . . . ?
N1 P2 C26 C27 66.3(3) . . . . ?
C20 P2 C26 C27 -42.3(3) . . . . ?
C31 C26 C27 C28 -0.5(5) . . . . ?
P2 C26 C27 C28 176.0(3) . . . . ?
C26 C27 C28 C29 -0.8(5) . . . . ?
C27 C28 C29 C30 1.5(5) . . . . ?
C28 C29 C30 C31 -0.9(5) . . . . ?
C27 C26 C31 C30 1.1(5) . . . . ?
P2 C26 C31 C30 -175.7(2) . . . . ?
C29 C30 C31 C26 -0.4(5) . . . . ?

loop_
_cod_related_entry_id
_cod_related_entry_database
_cod_related_entry_code
1 ChemSpider 21146132
